data_9011139
loop_
_publ_author_name
'Bosio, L.'
'Curien, H.'
'Dupont, M.'
'Rimsky, A.'

_publ_section_title
;
 Structure cristalline de Ga-delta
 Loclity: synthetic
 Sample: at T = 191 K
 Note: structure known as the delta phase
;
_journal_name_full 'Acta Crystallographica, Section B'
_journal_page_first 367
_journal_page_last 368
_journal_paper_doi 10.1107/S0567740873002530
_journal_volume 29
_journal_year 1973
_chemical_formula_sum Ga
_chemical_name_mineral Gallium
_space_group_IT_number 166
_symmetry_space_group_name_Hall '-R 3 2"'
_symmetry_space_group_name_H-M 'R -3 m :H'
_cell_angle_alpha 90
_cell_angle_beta 90
_cell_angle_gamma 120
_cell_length_a 9.087
_cell_length_b 9.087
_cell_length_c 17.02
_cell_formula_units_Z 66
_cell_volume 1217.114
_database_code_amcsd 0009475
_diffrn_ambient_temperature 191
_exptl_crystal_density_diffrn 7.990
_cod_original_sg_symbol_H-M 'R -3 m'
_cod_database_code 9011139

loop_
_space_group_symop_operation_xyz
x,y,z
2/3+x,1/3+y,1/3+z
1/3+x,2/3+y,2/3+z
x,x-y,z
2/3+x,1/3+x-y,1/3+z
1/3+x,2/3+x-y,2/3+z
y,x,-z
2/3+y,1/3+x,1/3-z
1/3+y,2/3+x,2/3-z
-x+y,y,z
2/3-x+y,1/3+y,1/3+z
1/3-x+y,2/3+y,2/3+z
-x,-x+y,-z
2/3-x,1/3-x+y,1/3-z
1/3-x,2/3-x+y,2/3-z
-y,-x,z
2/3-y,1/3-x,1/3+z
1/3-y,2/3-x,2/3+z
x-y,-y,-z
2/3+x-y,1/3-y,1/3-z
1/3+x-y,2/3-y,2/3-z
y,-x+y,-z
2/3+y,1/3-x+y,1/3-z
1/3+y,2/3-x+y,2/3-z
-x+y,-x,z
2/3-x+y,1/3-x,1/3+z
1/3-x+y,2/3-x,2/3+z
-x,-y,-z
2/3-x,1/3-y,1/3-z
1/3-x,2/3-y,2/3-z
-y,x-y,z
2/3-y,1/3+x-y,1/3+z
1/3-y,2/3+x-y,2/3+z
x-y,x,-z
2/3+x-y,1/3+x,1/3-z
1/3+x-y,2/3+x,2/3-z

loop_
_atom_site_label
_atom_site_fract_x
_atom_site_fract_y
_atom_site_fract_z
_atom_site_U_iso_or_equiv
Ga1 0.00000 0.00000 0.00000 0.01267
Ga2 0.50000 0.00000 0.00000 0.02406
Ga3 0.17350 0.34700 0.73040 0.01393
Ga4 0.10100 0.20200 0.17710 0.02153
Ga5 0.10100 0.20100 0.57700 0.01520

loop_
_cod_related_entry_id
_cod_related_entry_database
_cod_related_entry_code
1 ChemSpider 4514603
2 AMCSD 0009475
